data_4102255
loop_
_publ_author_name
'Grant W. Margulieux'
'Nils Weidemann'
'David C. Lacy'
'Curtis E. Moore'
'Arnold L. Rheingold'
'Joshua S. Figueroa'

_publ_section_title
;
 Isocyano Analogues of [Co(CO)4]n: A Tetraisocyanide of Cobalt Isolated in
 Three States of Charge
;
_journal_name_full 'Journal of the American Chemical Society'
_journal_page_first 5033
_journal_page_last 5035
_journal_paper_doi 10.1021/ja1012382
_journal_volume 132
_journal_year 2010
_chemical_formula_sum 'C142 H136 B Co F24 N4'
_chemical_formula_weight 2424.29
_chemical_name_common '[Co(CNArMes2)4]BArF4'
_chemical_name_systematic
; 
 ? 
;
_space_group_IT_number 15
_symmetry_cell_setting monoclinic
_symmetry_space_group_name_Hall '-C 2yc'
_symmetry_space_group_name_H-M 'C 1 2/c 1'
_atom_sites_solution_hydrogens geom
_atom_sites_solution_primary direct
_atom_sites_solution_secondary difmap
_audit_creation_method SHELXL-97
_cell_angle_alpha 90.00
_cell_angle_beta 104.523(9)
_cell_angle_gamma 90.00
_cell_formula_units_Z 4
_cell_length_a 26.924(17)
_cell_length_b 15.161(9)
_cell_length_c 31.86(2)
_cell_measurement_reflns_used 9893
_cell_measurement_temperature 150(2)
_cell_measurement_theta_max 24.91
_cell_measurement_theta_min 2.16
_cell_volume 12590(13)
_computing_cell_refinement 'Bruker SAINT'
_computing_data_collection 'Bruker APEX2'
_computing_data_reduction 'Bruker SAINT'
_computing_molecular_graphics 'Bruker SHELXTL'
_computing_publication_material 'Bruker SHELXTL'
_computing_structure_refinement 'SHELXL-97 (Sheldrick, 2008)'
_computing_structure_solution 'SHELXS-97 (Sheldrick, 2008)'
_diffrn_ambient_temperature 150(2)
_diffrn_measured_fraction_theta_full 1.000
_diffrn_measured_fraction_theta_max 0.979
_diffrn_measurement_device_type 'Bruker APEX CCD'
_diffrn_measurement_method '\f and \w scans'
_diffrn_radiation_monochromator graphite
_diffrn_radiation_source 'fine-focus sealed tube'
_diffrn_radiation_type MoK\a
_diffrn_radiation_wavelength 0.71073
_diffrn_reflns_av_R_equivalents 0.1199
_diffrn_reflns_av_sigmaI/netI 0.1061
_diffrn_reflns_limit_h_max 32
_diffrn_reflns_limit_h_min -32
_diffrn_reflns_limit_k_max 18
_diffrn_reflns_limit_k_min -17
_diffrn_reflns_limit_l_max 38
_diffrn_reflns_limit_l_min -38
_diffrn_reflns_number 56076
_diffrn_reflns_theta_full 25.00
_diffrn_reflns_theta_max 25.65
_diffrn_reflns_theta_min 1.32
_exptl_absorpt_coefficient_mu 0.224
_exptl_absorpt_correction_T_max 0.9823
_exptl_absorpt_correction_T_min 0.9672
_exptl_absorpt_correction_type multi-scan
_exptl_absorpt_process_details SADABS
_exptl_crystal_colour Red
_exptl_crystal_density_diffrn 1.279
_exptl_crystal_density_method 'not measured'
_exptl_crystal_description Block
_exptl_crystal_F_000 5056
_exptl_crystal_size_max 0.15
_exptl_crystal_size_mid 0.13
_exptl_crystal_size_min 0.08
_refine_diff_density_max 0.783
_refine_diff_density_min -0.547
_refine_diff_density_rms 0.067
_refine_ls_extinction_method none
_refine_ls_goodness_of_fit_ref 1.020
_refine_ls_hydrogen_treatment constr
_refine_ls_matrix_type full
_refine_ls_number_parameters 856
_refine_ls_number_reflns 11674
_refine_ls_number_restraints 2
_refine_ls_restrained_S_all 1.020
_refine_ls_R_factor_all 0.1435
_refine_ls_R_factor_gt 0.0776
_refine_ls_shift/su_max 0.000
_refine_ls_shift/su_mean 0.000
_refine_ls_structure_factor_coef Fsqd
_refine_ls_weighting_details 'calc w=1/[\s^2^(Fo^2^)+(0.0874P)^2^+22.7959P] where P=(Fo^2^+2Fc^2^)/3'
_refine_ls_weighting_scheme calc
_refine_ls_wR_factor_gt 0.1793
_refine_ls_wR_factor_ref 0.2168
_reflns_number_gt 6671
_reflns_number_total 11674
_reflns_threshold_expression >2sigma(I)
_cod_data_source_file ja1012382_si_002_6.cif
_cod_data_source_block JFig252
_cod_original_cell_volume 12589(13)
_cod_database_code 4102255

loop_
_symmetry_equiv_pos_as_xyz
'x, y, z'
'-x, y, -z+1/2'
'x+1/2, y+1/2, z'
'-x+1/2, y+1/2, -z+1/2'
'-x, -y, -z'
'x, -y, z-1/2'
'-x+1/2, -y+1/2, -z'
'x+1/2, -y+1/2, z-1/2'

loop_
_atom_site_label
_atom_site_type_symbol
_atom_site_fract_x
_atom_site_fract_y
_atom_site_fract_z
_atom_site_U_iso_or_equiv
_atom_site_adp_type
_atom_site_occupancy
_atom_site_symmetry_multiplicity
_atom_site_calc_flag
_atom_site_refinement_flags
_atom_site_disorder_assembly
_atom_site_disorder_group
Co1 Co 0.7500 0.2500 0.0000 0.0323(2) Uani 1 2 d S . .
N1 N 0.86249(13) 0.2958(2) 0.03364(11) 0.0303(8) Uani 1 1 d . . .
N2 N 0.72280(13) 0.3675(2) 0.06788(11) 0.0319(8) Uani 1 1 d . . .
B1 B 1.0000 0.7946(5) 0.2500 0.0346(16) Uani 1 2 d S . .
C1 C 0.81890(17) 0.2791(3) 0.02143(13) 0.0303(9) Uani 1 1 d . . .
C2 C 0.73269(15) 0.3222(3) 0.04146(13) 0.0298(9) Uani 1 1 d . . .
C3 C 0.91626(15) 0.3062(3) 0.04363(13) 0.0318(10) Uani 1 1 d . . .
C4 C 0.94719(16) 0.2437(3) 0.07130(14) 0.0354(10) Uani 1 1 d . . .
C5 C 1.00017(18) 0.2516(3) 0.07831(17) 0.0525(13) Uani 1 1 d . . .
H5 H 1.0218 0.2097 0.0962 0.063 Uiso 1 1 calc R . .
C6 C 1.02178(19) 0.3186(4) 0.0599(2) 0.0650(17) Uani 1 1 d . . .
H6 H 1.0580 0.3231 0.0654 0.078 Uiso 1 1 calc R . .
C7 C 0.99061(18) 0.3799(3) 0.03332(18) 0.0557(14) Uani 1 1 d . . .
H7 H 1.0061 0.4256 0.0206 0.067 Uiso 1 1 calc R . .
C8 C 0.93718(16) 0.3762(3) 0.02476(15) 0.0383(11) Uani 1 1 d . . .
C9 C 0.92649(15) 0.1712(3) 0.09325(14) 0.0322(10) Uani 1 1 d . . .
C10 C 0.93217(16) 0.1743(3) 0.13844(14) 0.0349(10) Uani 1 1 d . . .
C11 C 0.91475(16) 0.1041(3) 0.15871(14) 0.0363(10) Uani 1 1 d . . .
H11 H 0.9192 0.1057 0.1892 0.044 Uiso 1 1 calc R . .
C12 C 0.89063(17) 0.0306(3) 0.13532(15) 0.0376(11) Uani 1 1 d . . .
C13 C 0.88507(17) 0.0291(3) 0.09087(15) 0.0379(11) Uani 1 1 d . . .
H13 H 0.8685 -0.0199 0.0747 0.045 Uiso 1 1 calc R . .
C14 C 0.90297(16) 0.0973(3) 0.06917(14) 0.0350(10) Uani 1 1 d . . .
C15 C 0.95645(18) 0.2538(3) 0.16503(15) 0.0456(12) Uani 1 1 d . . .
H15A H 0.9407 0.3080 0.1510 0.068 Uiso 1 1 calc R . .
H15B H 0.9934 0.2547 0.1670 0.068 Uiso 1 1 calc R . .
H15C H 0.9509 0.2499 0.1942 0.068 Uiso 1 1 calc R . .
C16 C 0.8711(2) -0.0440(3) 0.15811(16) 0.0494(13) Uani 1 1 d . . .
H16A H 0.8363 -0.0599 0.1419 0.074 Uiso 1 1 calc R . .
H16B H 0.8706 -0.0253 0.1874 0.074 Uiso 1 1 calc R . .
H16C H 0.8938 -0.0952 0.1598 0.074 Uiso 1 1 calc R . .
C17 C 0.8987(2) 0.0887(3) 0.02137(14) 0.0471(12) Uani 1 1 d . . .
H17A H 0.9320 0.0711 0.0168 0.071 Uiso 1 1 calc R . .
H17B H 0.8885 0.1455 0.0071 0.071 Uiso 1 1 calc R . .
H17C H 0.8729 0.0440 0.0090 0.071 Uiso 1 1 calc R . .
C18 C 0.90534(16) 0.4440(3) -0.00420(14) 0.0349(10) Uani 1 1 d . . .
C19 C 0.90735(17) 0.5327(3) 0.00970(15) 0.0408(11) Uani 1 1 d . . .
C20 C 0.87876(18) 0.5953(3) -0.01839(16) 0.0463(12) Uani 1 1 d . . .
H20 H 0.8796 0.6549 -0.0090 0.056 Uiso 1 1 calc R . .
C21 C 0.84926(18) 0.5740(3) -0.05935(15) 0.0429(11) Uani 1 1 d . . .
C22 C 0.84793(18) 0.4865(3) -0.07236(15) 0.0438(12) Uani 1 1 d . . .
H22 H 0.8277 0.4709 -0.1003 0.053 Uiso 1 1 calc R . .
C23 C 0.87553(17) 0.4205(3) -0.04550(14) 0.0384(11) Uani 1 1 d . . .
C24 C 0.9388(2) 0.5615(3) 0.05395(17) 0.0618(16) Uani 1 1 d . . .
H24A H 0.9743 0.5724 0.0527 0.093 Uiso 1 1 calc R . .
H24B H 0.9383 0.5149 0.0752 0.093 Uiso 1 1 calc R . .
H24C H 0.9242 0.6157 0.0626 0.093 Uiso 1 1 calc R . .
C25 C 0.8198(2) 0.6443(4) -0.08894(18) 0.0636(16) Uani 1 1 d . . .
H25A H 0.8366 0.6561 -0.1123 0.095 Uiso 1 1 calc R . .
H25B H 0.8191 0.6985 -0.0723 0.095 Uiso 1 1 calc R . .
H25C H 0.7846 0.6240 -0.1013 0.095 Uiso 1 1 calc R . .
C26 C 0.8751(2) 0.3275(3) -0.06301(16) 0.0528(13) Uani 1 1 d . . .
H26A H 0.8876 0.3282 -0.0893 0.079 Uiso 1 1 calc R . .
H26B H 0.8400 0.3044 -0.0699 0.079 Uiso 1 1 calc R . .
H26C H 0.8973 0.2899 -0.0412 0.079 Uiso 1 1 calc R . .
C27 C 0.71962(15) 0.4214(3) 0.10308(13) 0.0323(10) Uani 1 1 d . . .
C28 C 0.71332(16) 0.5135(3) 0.09676(13) 0.0341(10) Uani 1 1 d . . .
C29 C 0.71393(17) 0.5655(3) 0.13310(15) 0.0409(11) Uani 1 1 d . . .
H29 H 0.7105 0.6277 0.1297 0.049 Uiso 1 1 calc R . .
C30 C 0.71934(17) 0.5289(3) 0.17401(15) 0.0397(11) Uani 1 1 d . . .
H30 H 0.7197 0.5655 0.1983 0.048 Uiso 1 1 calc R . .
C31 C 0.72421(16) 0.4386(3) 0.17889(14) 0.0376(10) Uani 1 1 d . . .
H31 H 0.7279 0.4137 0.2069 0.045 Uiso 1 1 calc R . .
C32 C 0.72392(16) 0.3824(3) 0.14392(13) 0.0330(10) Uani 1 1 d . . .
C33 C 0.70580(17) 0.5590(3) 0.05380(14) 0.0382(11) Uani 1 1 d . . .
C34 C 0.74585(18) 0.5651(3) 0.03313(16) 0.0415(11) Uani 1 1 d . . .
C35 C 0.7381(2) 0.6147(3) -0.00505(16) 0.0500(13) Uani 1 1 d . . .
H35 H 0.7647 0.6177 -0.0197 0.060 Uiso 1 1 calc R . .
C36 C 0.6921(2) 0.6599(3) -0.02209(16) 0.0498(13) Uani 1 1 d . . .
C37 C 0.6532(2) 0.6519(3) -0.00120(15) 0.0452(12) Uani 1 1 d . . .
H37 H 0.6215 0.6809 -0.0129 0.054 Uiso 1 1 calc R . .
C38 C 0.65910(18) 0.6026(3) 0.03646(14) 0.0395(11) Uani 1 1 d . . .
C39 C 0.79751(19) 0.5230(3) 0.05181(18) 0.0566(14) Uani 1 1 d . . .
H39A H 0.8042 0.4785 0.0316 0.085 Uiso 1 1 calc R . .
H39B H 0.7976 0.4948 0.0795 0.085 Uiso 1 1 calc R . .
H39C H 0.8243 0.5683 0.0565 0.085 Uiso 1 1 calc R . .
C40 C 0.6853(2) 0.7148(4) -0.06304(17) 0.0660(16) Uani 1 1 d . . .
H40A H 0.6710 0.6778 -0.0884 0.099 Uiso 1 1 calc R . .
H40B H 0.7186 0.7383 -0.0649 0.099 Uiso 1 1 calc R . .
H40C H 0.6617 0.7638 -0.0622 0.099 Uiso 1 1 calc R . .
C41 C 0.61433(18) 0.5963(3) 0.05694(16) 0.0496(13) Uani 1 1 d . . .
H41A H 0.6196 0.6373 0.0815 0.074 Uiso 1 1 calc R . .
H41B H 0.6118 0.5360 0.0672 0.074 Uiso 1 1 calc R . .
H41C H 0.5826 0.6117 0.0354 0.074 Uiso 1 1 calc R . .
C42 C 0.72801(16) 0.2857(3) 0.15279(13) 0.0318(10) Uani 1 1 d . . .
C43 C 0.77304(16) 0.2385(3) 0.15255(13) 0.0357(10) Uani 1 1 d . . .
C44 C 0.77688(18) 0.1502(3) 0.16639(14) 0.0412(11) Uani 1 1 d . . .
H44 H 0.8070 0.1180 0.1660 0.049 Uiso 1 1 calc R . .
C45 C 0.73875(19) 0.1088(3) 0.18043(15) 0.0435(12) Uani 1 1 d . . .
C46 C 0.69395(18) 0.1566(3) 0.17944(14) 0.0420(11) Uani 1 1 d . . .
H46 H 0.6668 0.1287 0.1885 0.050 Uiso 1 1 calc R . .
C47 C 0.68802(16) 0.2431(3) 0.16562(13) 0.0359(10) Uani 1 1 d . . .
C48 C 0.81794(17) 0.2802(3) 0.14000(16) 0.0465(12) Uani 1 1 d . . .
H48A H 0.8480 0.2790 0.1649 0.070 Uiso 1 1 calc R . .
H48B H 0.8096 0.3414 0.1311 0.070 Uiso 1 1 calc R . .
H48C H 0.8255 0.2472 0.1159 0.070 Uiso 1 1 calc R . .
C49 C 0.7451(2) 0.0147(3) 0.19711(18) 0.0611(15) Uani 1 1 d . . .
H49A H 0.7430 -0.0258 0.1728 0.092 Uiso 1 1 calc R . .
H49B H 0.7177 0.0008 0.2114 0.092 Uiso 1 1 calc R . .
H49C H 0.7785 0.0083 0.2179 0.092 Uiso 1 1 calc R . .
C50 C 0.63770(17) 0.2910(3) 0.16416(15) 0.0431(11) Uani 1 1 d . . .
H50A H 0.6429 0.3331 0.1882 0.065 Uiso 1 1 calc R . .
H50B H 0.6115 0.2479 0.1667 0.065 Uiso 1 1 calc R . .
H50C H 0.6264 0.3227 0.1366 0.065 Uiso 1 1 calc R . .
C51 C 1.01076(15) 0.8563(3) 0.21065(14) 0.0334(10) Uani 1 1 d . . .
C52 C 1.03648(15) 0.9374(3) 0.21818(13) 0.0326(10) Uani 1 1 d . . .
H52 H 1.0463 0.9588 0.2471 0.039 Uiso 1 1 calc R . .
C53 C 1.04834(16) 0.9880(3) 0.18604(14) 0.0337(10) Uani 1 1 d . . .
C54 C 1.03442(17) 0.9593(3) 0.14311(14) 0.0411(11) Uani 1 1 d . . .
H54 H 1.0422 0.9934 0.1206 0.049 Uiso 1 1 calc R . .
C55 C 1.00886(17) 0.8792(3) 0.13437(14) 0.0403(11) Uani 1 1 d . B .
C56 C 0.99780(16) 0.8296(3) 0.16710(14) 0.0368(10) Uani 1 1 d . . .
H56 H 0.9806 0.7749 0.1598 0.044 Uiso 1 1 calc R . .
C57 C 1.07693(19) 1.0723(3) 0.19835(15) 0.0450(12) Uani 1 1 d . . .
C58 C 0.9950(2) 0.8456(4) 0.08830(17) 0.0569(14) Uani 1 1 d . . .
C59 C 0.94840(17) 0.7337(3) 0.23036(13) 0.0349(10) Uani 1 1 d . . .
C60 C 0.89927(16) 0.7669(3) 0.22832(13) 0.0327(10) Uani 1 1 d . . .
H60 H 0.8963 0.8239 0.2398 0.039 Uiso 1 1 calc R . .
C61 C 0.85447(17) 0.7200(3) 0.21010(14) 0.0351(10) Uani 1 1 d . . .
C62 C 0.85641(19) 0.6354(3) 0.19431(16) 0.0501(13) Uani 1 1 d . A .
H62 H 0.8260 0.6026 0.1826 0.060 Uiso 1 1 calc R . .
C63 C 0.9046(2) 0.6007(3) 0.19625(17) 0.0576(15) Uani 1 1 d D . .
C64 C 0.94976(19) 0.6490(3) 0.21316(16) 0.0477(12) Uani 1 1 d . A .
H64 H 0.9819 0.6235 0.2129 0.057 Uiso 1 1 calc R . .
C65 C 0.80298(17) 0.7600(3) 0.20651(14) 0.0399(11) Uani 1 1 d . . .
C66 C 0.9049(7) 0.5026(6) 0.1835(8) 0.046(5) Uani 0.50 1 d PD A 1
C66B C 0.9165(14) 0.5161(13) 0.1739(14) 0.098(12) Uani 0.50 1 d PD A 2
F1 F 1.12358(11) 1.05962(18) 0.22492(10) 0.0619(8) Uani 1 1 d . . .
F2 F 1.05334(11) 1.12789(17) 0.21986(9) 0.0578(8) Uani 1 1 d . . .
F3 F 1.08420(13) 1.11758(19) 0.16418(9) 0.0696(9) Uani 1 1 d . . .
F4 F 0.9852(6) 0.9052(6) 0.0589(3) 0.092(5) Uani 0.62(3) 1 d P B 1
F5 F 1.0245(6) 0.7861(16) 0.0808(4) 0.114(9) Uani 0.62(3) 1 d P B 1
F6 F 0.9480(4) 0.8030(11) 0.0800(4) 0.086(4) Uani 0.62(3) 1 d P B 1
F7 F 0.80416(10) 0.83463(17) 0.22903(9) 0.0534(7) Uani 1 1 d . . .
F8 F 0.77099(10) 0.70548(18) 0.21961(10) 0.0576(8) Uani 1 1 d . . .
F9 F 0.77922(11) 0.7801(2) 0.16499(9) 0.0660(9) Uani 1 1 d . . .
F10 F 0.9454(5) 0.4574(8) 0.2135(5) 0.066(3) Uani 0.50 1 d P A 1
F11 F 0.9135(9) 0.4907(8) 0.1466(4) 0.102(6) Uani 0.50 1 d P A 1
F12 F 0.8670(7) 0.4539(8) 0.1881(6) 0.114(5) Uani 0.50 1 d P A 1
F4B F 0.9699(12) 0.9046(18) 0.0622(7) 0.156(15) Uani 0.38(3) 1 d P B 2
F5B F 1.0401(5) 0.853(2) 0.0721(4) 0.092(6) Uani 0.38(3) 1 d P B 2
F6B F 0.979(3) 0.7733(15) 0.0818(6) 0.166(17) Uani 0.38(3) 1 d P B 2
F10B F 0.9345(11) 0.4628(13) 0.1994(7) 0.185(15) Uani 0.50 1 d P A 2
F11B F 0.9349(10) 0.5198(11) 0.1450(8) 0.207(14) Uani 0.50 1 d P A 2
F12B F 0.8657(7) 0.4794(9) 0.1562(7) 0.137(7) Uani 0.50 1 d P A 2
C1S C 0.9467(3) 0.5623(6) 0.3436(3) 0.119(3) Uani 1 1 d . . .
H1S1 H 0.9292 0.5940 0.3172 0.178 Uiso 1 1 calc R . .
H1S2 H 0.9825 0.5820 0.3529 0.178 Uiso 1 1 calc R . .
H1S3 H 0.9294 0.5743 0.3666 0.178 Uiso 1 1 calc R . .
C2S C 0.9454(4) 0.4728(6) 0.3352(4) 0.173(5) Uani 1 1 d . . .
H2S1 H 0.9554 0.4410 0.3632 0.207 Uiso 1 1 calc R . .
H2S2 H 0.9715 0.4593 0.3191 0.207 Uiso 1 1 calc R . .
C3S C 0.8947(3) 0.4377(6) 0.3099(4) 0.163(5) Uani 1 1 d . . .
H3S1 H 0.8686 0.4540 0.3255 0.196 Uiso 1 1 calc R . .
H3S2 H 0.8856 0.4686 0.2816 0.196 Uiso 1 1 calc R . .
C4S C 0.8908(4) 0.3486(7) 0.3019(5) 0.191(6) Uani 1 1 d . . .
H4S1 H 0.8996 0.3182 0.3303 0.229 Uiso 1 1 calc R . .
H4S2 H 0.9176 0.3325 0.2869 0.229 Uiso 1 1 calc R . .
C5S C 0.8415(3) 0.3110(5) 0.2763(3) 0.107(3) Uani 1 1 d . . .
H5S1 H 0.8181 0.3029 0.2951 0.161 Uiso 1 1 calc R . .
H5S2 H 0.8478 0.2539 0.2642 0.161 Uiso 1 1 calc R . .
H5S3 H 0.8259 0.3514 0.2526 0.161 Uiso 1 1 calc R . .

loop_
_atom_site_aniso_label
_atom_site_aniso_U_11
_atom_site_aniso_U_22
_atom_site_aniso_U_33
_atom_site_aniso_U_23
_atom_site_aniso_U_13
_atom_site_aniso_U_12
Co1 0.0229(4) 0.0383(5) 0.0354(5) -0.0087(4) 0.0066(3) -0.0027(4)
N1 0.027(2) 0.0296(18) 0.0337(19) 0.0011(14) 0.0074(16) 0.0002(15)
N2 0.027(2) 0.0321(18) 0.035(2) -0.0038(16) 0.0058(16) -0.0013(15)
B1 0.025(4) 0.036(4) 0.041(4) 0.000 0.004(3) 0.000
C1 0.035(3) 0.027(2) 0.031(2) -0.0012(17) 0.012(2) 0.0018(19)
C2 0.023(2) 0.029(2) 0.034(2) 0.0021(19) 0.0014(19) -0.0029(18)
C3 0.023(2) 0.034(2) 0.038(2) -0.0004(18) 0.0069(19) -0.0025(18)
C4 0.029(2) 0.032(2) 0.042(2) 0.0049(19) 0.0054(19) 0.0002(19)
C5 0.029(3) 0.050(3) 0.076(4) 0.026(3) 0.007(2) 0.004(2)
C6 0.021(3) 0.069(4) 0.102(5) 0.034(3) 0.009(3) 0.004(2)
C7 0.031(3) 0.055(3) 0.080(4) 0.022(3) 0.011(3) -0.008(2)
C8 0.025(2) 0.037(2) 0.050(3) 0.003(2) 0.004(2) -0.0051(19)
C9 0.026(2) 0.029(2) 0.040(3) 0.0044(18) 0.0047(19) 0.0024(18)
C10 0.026(2) 0.034(2) 0.041(3) -0.0017(19) 0.001(2) 0.0076(18)
C11 0.037(3) 0.037(2) 0.035(2) 0.0019(19) 0.008(2) 0.007(2)
C12 0.032(3) 0.036(2) 0.045(3) 0.008(2) 0.010(2) 0.006(2)
C13 0.036(3) 0.028(2) 0.048(3) -0.001(2) 0.008(2) -0.0040(19)
C14 0.031(2) 0.034(2) 0.037(2) 0.0000(19) 0.004(2) 0.0032(19)
C15 0.038(3) 0.041(3) 0.049(3) -0.005(2) -0.003(2) 0.001(2)
C16 0.057(3) 0.036(3) 0.057(3) 0.013(2) 0.017(3) 0.000(2)
C17 0.055(3) 0.043(3) 0.042(3) -0.003(2) 0.010(2) 0.001(2)
C18 0.027(2) 0.038(2) 0.039(2) 0.0093(19) 0.007(2) -0.0020(19)
C19 0.036(3) 0.041(3) 0.043(3) 0.004(2) 0.005(2) -0.007(2)
C20 0.045(3) 0.035(2) 0.059(3) 0.005(2) 0.012(3) 0.000(2)
C21 0.038(3) 0.043(3) 0.048(3) 0.010(2) 0.011(2) 0.005(2)
C22 0.041(3) 0.050(3) 0.039(3) 0.005(2) 0.007(2) 0.001(2)
C23 0.038(3) 0.040(2) 0.039(3) 0.002(2) 0.013(2) -0.001(2)
C24 0.069(4) 0.046(3) 0.057(3) -0.002(2) -0.011(3) -0.009(3)
C25 0.064(4) 0.062(3) 0.060(3) 0.019(3) 0.007(3) 0.021(3)
C26 0.073(4) 0.046(3) 0.040(3) -0.001(2) 0.015(3) -0.001(3)
C27 0.025(2) 0.032(2) 0.038(2) -0.0072(19) 0.0050(19) 0.0017(18)
C28 0.028(2) 0.039(2) 0.034(2) -0.0030(19) 0.0050(19) 0.0013(19)
C29 0.039(3) 0.030(2) 0.051(3) -0.008(2) 0.008(2) 0.003(2)
C30 0.036(3) 0.044(3) 0.039(3) -0.010(2) 0.008(2) 0.000(2)
C31 0.036(3) 0.041(3) 0.037(2) -0.002(2) 0.010(2) 0.000(2)
C32 0.028(2) 0.034(2) 0.036(2) -0.0049(19) 0.0070(19) 0.0007(19)
C33 0.039(3) 0.032(2) 0.042(3) -0.0046(19) 0.007(2) -0.001(2)
C34 0.036(3) 0.033(2) 0.058(3) 0.003(2) 0.015(2) -0.004(2)
C35 0.053(3) 0.046(3) 0.055(3) 0.001(2) 0.020(3) -0.010(2)
C36 0.067(4) 0.033(2) 0.043(3) 0.001(2) 0.003(3) -0.010(2)
C37 0.048(3) 0.035(2) 0.047(3) -0.006(2) 0.001(2) 0.003(2)
C38 0.041(3) 0.032(2) 0.040(3) -0.006(2) 0.002(2) 0.002(2)
C39 0.047(3) 0.053(3) 0.075(4) 0.008(3) 0.024(3) -0.002(3)
C40 0.086(4) 0.056(3) 0.052(3) 0.010(3) 0.009(3) -0.007(3)
C41 0.042(3) 0.055(3) 0.052(3) -0.002(2) 0.014(2) 0.014(2)
C42 0.033(2) 0.033(2) 0.027(2) -0.0042(17) 0.0019(19) 0.0058(19)
C43 0.032(2) 0.037(2) 0.035(2) -0.0017(19) 0.0031(19) 0.000(2)
C44 0.034(3) 0.042(3) 0.044(3) -0.002(2) 0.004(2) 0.009(2)
C45 0.047(3) 0.038(2) 0.041(3) 0.006(2) 0.002(2) 0.004(2)
C46 0.043(3) 0.038(2) 0.044(3) 0.003(2) 0.008(2) -0.004(2)
C47 0.033(2) 0.044(3) 0.029(2) -0.0037(19) 0.0052(19) 0.000(2)
C48 0.034(3) 0.052(3) 0.053(3) 0.001(2) 0.011(2) 0.007(2)
C49 0.059(4) 0.042(3) 0.074(4) 0.013(3) 0.000(3) 0.005(3)
C50 0.035(3) 0.046(3) 0.048(3) -0.006(2) 0.010(2) 0.000(2)
C51 0.022(2) 0.035(2) 0.042(3) 0.0010(19) 0.0050(19) 0.0077(18)
C52 0.024(2) 0.041(2) 0.030(2) 0.0030(19) 0.0013(18) 0.0069(19)
C53 0.028(2) 0.032(2) 0.040(2) 0.0076(19) 0.007(2) 0.0067(18)
C54 0.039(3) 0.050(3) 0.037(3) 0.013(2) 0.014(2) 0.012(2)
C55 0.033(3) 0.048(3) 0.037(3) 0.001(2) 0.003(2) 0.010(2)
C56 0.029(2) 0.038(2) 0.043(3) -0.003(2) 0.010(2) 0.0054(19)
C57 0.046(3) 0.046(3) 0.043(3) 0.012(2) 0.012(2) 0.003(2)
C58 0.054(4) 0.072(4) 0.042(3) -0.001(3) 0.008(3) 0.017(3)
C59 0.035(3) 0.034(2) 0.036(2) -0.0006(18) 0.009(2) -0.0035(19)
C60 0.035(3) 0.030(2) 0.032(2) 0.0027(17) 0.0065(19) -0.0046(19)
C61 0.035(3) 0.033(2) 0.036(2) 0.0038(19) 0.007(2) -0.0046(19)
C62 0.042(3) 0.048(3) 0.056(3) -0.014(2) 0.003(2) -0.011(2)
C63 0.056(4) 0.050(3) 0.064(3) -0.028(3) 0.009(3) -0.005(3)
C64 0.038(3) 0.047(3) 0.059(3) -0.013(2) 0.015(2) 0.002(2)
C65 0.038(3) 0.041(3) 0.038(3) 0.004(2) 0.006(2) -0.005(2)
C66 0.029(10) 0.018(6) 0.089(12) -0.026(8) 0.014(9) -0.010(7)
C66B 0.067(16) 0.093(17) 0.15(3) -0.026(17) 0.050(14) -0.059(12)
F1 0.0427(17) 0.0574(18) 0.077(2) 0.0102(15) -0.0006(16) -0.0109(14)
F2 0.064(2) 0.0418(15) 0.0702(19) -0.0090(14) 0.0212(16) -0.0013(14)
F3 0.095(3) 0.0602(18) 0.0562(19) 0.0173(15) 0.0248(17) -0.0195(17)
F4 0.169(12) 0.072(6) 0.033(4) 0.012(4) 0.024(6) -0.031(7)
F5 0.069(7) 0.177(18) 0.075(7) -0.076(10) -0.019(6) 0.064(10)
F6 0.065(6) 0.136(11) 0.043(4) -0.006(5) -0.013(3) -0.022(4)
F7 0.0344(16) 0.0458(16) 0.0737(19) -0.0081(14) 0.0015(14) 0.0040(12)
F8 0.0418(16) 0.0555(17) 0.080(2) 0.0069(15) 0.0237(15) -0.0073(14)
F9 0.0547(19) 0.086(2) 0.0452(17) 0.0140(15) -0.0095(14) 0.0108(16)
F10 0.077(6) 0.037(4) 0.072(7) -0.013(4) -0.004(6) 0.016(4)
F11 0.189(19) 0.059(7) 0.053(5) -0.029(5) 0.022(8) 0.024(10)
F12 0.112(11) 0.053(6) 0.190(14) -0.051(8) 0.062(12) -0.024(6)
F4B 0.156(16) 0.21(3) 0.059(11) -0.047(13) -0.053(11) 0.15(2)
F5B 0.061(8) 0.170(18) 0.048(6) -0.037(8) 0.019(5) -0.008(10)
F6B 0.39(5) 0.060(13) 0.059(11) -0.029(9) 0.08(3) -0.10(3)
F10B 0.28(3) 0.082(10) 0.129(17) -0.064(10) -0.070(15) 0.078(14)
F11B 0.32(2) 0.125(14) 0.25(2) -0.132(15) 0.21(2) -0.093(14)
F12B 0.094(10) 0.077(9) 0.201(16) -0.080(10) -0.035(13) -0.001(7)
C1S 0.095(6) 0.152(9) 0.105(6) 0.001(6) 0.018(5) 0.036(6)
C2S 0.124(9) 0.085(6) 0.291(16) -0.033(8) 0.019(9) -0.011(6)
C3S 0.064(5) 0.139(8) 0.324(15) -0.138(9) 0.116(7) -0.041(5)
C4S 0.095(8) 0.118(8) 0.361(19) 0.003(10) 0.059(10) -0.020(6)
C5S 0.058(4) 0.093(5) 0.178(8) -0.044(5) 0.043(5) -0.004(4)

loop_
_atom_type_symbol
_atom_type_description
_atom_type_scat_dispersion_real
_atom_type_scat_dispersion_imag
_atom_type_scat_source
C C 0.0033 0.0016 'International Tables Vol C Tables 4.2.6.8 and 6.1.1.4'
H H 0.0000 0.0000 'International Tables Vol C Tables 4.2.6.8 and 6.1.1.4'
B B 0.0013 0.0007 'International Tables Vol C Tables 4.2.6.8 and 6.1.1.4'
N N 0.0061 0.0033 'International Tables Vol C Tables 4.2.6.8 and 6.1.1.4'
F F 0.0171 0.0103 'International Tables Vol C Tables 4.2.6.8 and 6.1.1.4'
Co Co 0.3494 0.9721 'International Tables Vol C Tables 4.2.6.8 and 6.1.1.4'

loop_
_geom_angle_atom_site_label_1
_geom_angle_atom_site_label_2
_geom_angle_atom_site_label_3
_geom_angle
_geom_angle_site_symmetry_1
_geom_angle_site_symmetry_3
C1 Co1 C1 180.0(4) 7_655 .
C1 Co1 C2 90.26(17) 7_655 7_655
C1 Co1 C2 89.74(17) . 7_655
C1 Co1 C2 89.74(17) 7_655 .
C1 Co1 C2 90.26(17) . .
C2 Co1 C2 180.0(3) 7_655 .
C1 N1 C3 171.1(4) . .
C2 N2 C27 170.5(4) . .
C51 B1 C51 110.9(5) 2_755 .
C51 B1 C59 108.3(2) 2_755 .
C51 B1 C59 108.7(2) . .
C51 B1 C59 108.7(2) 2_755 2_755
C51 B1 C59 108.3(2) . 2_755
C59 B1 C59 112.1(5) . 2_755
N1 C1 Co1 177.6(4) . .
N2 C2 Co1 178.7(4) . .
C8 C3 N1 119.1(4) . .
C8 C3 C4 122.4(4) . .
N1 C3 C4 118.4(4) . .
C5 C4 C3 117.5(4) . .
C5 C4 C9 118.6(4) . .
C3 C4 C9 123.9(4) . .
C6 C5 C4 121.5(4) . .
C5 C6 C7 120.0(5) . .
C6 C7 C8 121.9(5) . .
C7 C8 C3 116.7(4) . .
C7 C8 C18 119.7(4) . .
C3 C8 C18 123.5(4) . .
C10 C9 C14 119.9(4) . .
C10 C9 C4 120.0(4) . .
C14 C9 C4 120.0(4) . .
C11 C10 C9 119.2(4) . .
C11 C10 C15 119.8(4) . .
C9 C10 C15 121.0(4) . .
C10 C11 C12 121.8(4) . .
C13 C12 C11 118.1(4) . .
C13 C12 C16 121.2(4) . .
C11 C12 C16 120.7(4) . .
C12 C13 C14 122.1(4) . .
C13 C14 C9 118.8(4) . .
C13 C14 C17 119.3(4) . .
C9 C14 C17 121.9(4) . .
C23 C18 C19 120.2(4) . .
C23 C18 C8 120.5(4) . .
C19 C18 C8 119.3(4) . .
C20 C19 C18 118.3(4) . .
C20 C19 C24 119.4(4) . .
C18 C19 C24 122.2(4) . .
C21 C20 C19 122.6(4) . .
C20 C21 C22 118.1(4) . .
C20 C21 C25 120.7(4) . .
C22 C21 C25 121.2(4) . .
C21 C22 C23 122.0(4) . .
C22 C23 C18 118.8(4) . .
C22 C23 C26 119.0(4) . .
C18 C23 C26 122.1(4) . .
C32 C27 N2 119.0(4) . .
C32 C27 C28 121.7(4) . .
N2 C27 C28 119.3(4) . .
C29 C28 C27 117.6(4) . .
C29 C28 C33 117.8(4) . .
C27 C28 C33 124.6(4) . .
C30 C29 C28 121.8(4) . .
C31 C30 C29 119.1(4) . .
C30 C31 C32 122.1(4) . .
C31 C32 C27 117.5(4) . .
C31 C32 C42 117.5(4) . .
C27 C32 C42 125.0(4) . .
C34 C33 C38 120.2(4) . .
C34 C33 C28 121.0(4) . .
C38 C33 C28 118.5(4) . .
C35 C34 C33 118.6(4) . .
C35 C34 C39 119.4(4) . .
C33 C34 C39 121.9(4) . .
C36 C35 C34 121.6(5) . .
C37 C36 C35 118.3(4) . .
C37 C36 C40 121.2(5) . .
C35 C36 C40 120.5(5) . .
C36 C37 C38 121.9(5) . .
C37 C38 C33 119.3(5) . .
C37 C38 C41 118.5(4) . .
C33 C38 C41 122.2(4) . .
C47 C42 C43 119.6(4) . .
C47 C42 C32 118.8(4) . .
C43 C42 C32 121.3(4) . .
C44 C43 C42 118.5(4) . .
C44 C43 C48 118.8(4) . .
C42 C43 C48 122.6(4) . .
C45 C44 C43 122.4(4) . .
C44 C45 C46 117.8(4) . .
C44 C45 C49 121.2(4) . .
C46 C45 C49 121.0(5) . .
C47 C46 C45 121.9(4) . .
C46 C47 C42 119.7(4) . .
C46 C47 C50 119.5(4) . .
C42 C47 C50 120.9(4) . .
C52 C51 C56 114.3(4) . .
C52 C51 B1 122.8(4) . .
C56 C51 B1 122.8(4) . .
C53 C52 C51 123.8(4) . .
C52 C53 C54 120.0(4) . .
C52 C53 C57 118.8(4) . .
C54 C53 C57 121.3(4) . .
C55 C54 C53 117.9(4) . .
C56 C55 C54 121.0(4) . .
C56 C55 C58 120.2(5) . .
C54 C55 C58 118.7(5) . .
C55 C56 C51 123.0(4) . .
F1 C57 F3 106.3(4) . .
F1 C57 F2 104.8(4) . .
F3 C57 F2 106.1(4) . .
F1 C57 C53 112.5(4) . .
F3 C57 C53 113.3(4) . .
F2 C57 C53 113.1(4) . .
F6B C58 F5 61(2) . .
F6B C58 F4 122.0(17) . .
F5 C58 F4 112.8(11) . .
F6B C58 F4B 115(2) . .
F5 C58 F4B 128.7(12) . .
F4 C58 F4B 20.2(16) . .
F6B C58 F6 42(3) . .
F5 C58 F6 102.7(10) . .
F4 C58 F6 100.3(8) . .
F4B C58 F6 84.0(16) . .
F6B C58 F5B 108.1(19) . .
F5 C58 F5B 50.4(7) . .
F4 C58 F5B 73.6(10) . .
F4B C58 F5B 93.7(14) . .
F6 C58 F5B 141.5(8) . .
F6B C58 C55 118.5(9) . .
F5 C58 C55 114.3(6) . .
F4 C58 C55 115.4(7) . .
F4B C58 C55 110.7(10) . .
F6 C58 C55 109.5(7) . .
F5B C58 C55 107.2(8) . .
C64 C59 C60 115.4(4) . .
C64 C59 B1 123.9(4) . .
C60 C59 B1 120.6(4) . .
C61 C60 C59 122.9(4) . .
C62 C61 C60 121.1(4) . .
C62 C61 C65 117.9(4) . .
C60 C61 C65 121.0(4) . .
C61 C62 C63 117.1(4) . .
C62 C63 C64 121.9(4) . .
C62 C63 C66B 126.6(14) . .
C64 C63 C66B 110.6(13) . .
C62 C63 C66 114.9(8) . .
C64 C63 C66 122.8(8) . .
C66B C63 C66 19.8(13) . .
C59 C64 C63 121.5(4) . .
F8 C65 F7 106.7(4) . .
F8 C65 F9 105.2(4) . .
F7 C65 F9 106.0(4) . .
F8 C65 C61 112.7(4) . .
F7 C65 C61 114.0(4) . .
F9 C65 C61 111.7(4) . .
F11 C66 F12 110.7(14) . .
F11 C66 F10 105.3(14) . .
F12 C66 F10 98.2(17) . .
F11 C66 C63 113.3(17) . .
F12 C66 C63 117.6(13) . .
F10 C66 C63 109.9(13) . .
F11B C66B F10B 114(3) . .
F11B C66B F12B 105(3) . .
F10B C66B F12B 101(2) . .
F11B C66B C63 121(2) . .
F10B C66B C63 111(3) . .
F12B C66B C63 102.4(17) . .
C1S C2S C3S 115.4(9) . .
C4S C3S C2S 117.8(9) . .
C3S C4S C5S 119.6(9) . .

loop_
_geom_bond_atom_site_label_1
_geom_bond_atom_site_label_2
_geom_bond_distance
_geom_bond_site_symmetry_2
Co1 C1 1.862(5) 7_655
Co1 C1 1.862(5) .
Co1 C2 1.862(5) 7_655
Co1 C2 1.862(5) .
N1 C1 1.168(5) .
N1 C3 1.411(5) .
N2 C2 1.168(5) .
N2 C27 1.408(5) .
B1 C51 1.646(6) 2_755
B1 C51 1.646(6) .
B1 C59 1.655(6) .
B1 C59 1.655(6) 2_755
C3 C8 1.406(6) .
C3 C4 1.414(6) .
C4 C5 1.392(6) .
C4 C9 1.484(6) .
C5 C6 1.373(7) .
C6 C7 1.389(7) .
C7 C8 1.397(6) .
C8 C18 1.498(6) .
C9 C10 1.410(6) .
C9 C14 1.415(6) .
C10 C11 1.386(6) .
C10 C15 1.524(6) .
C11 C12 1.406(6) .
C12 C13 1.387(6) .
C12 C16 1.507(6) .
C13 C14 1.395(6) .
C14 C17 1.504(6) .
C18 C23 1.404(6) .
C18 C19 1.413(6) .
C19 C20 1.396(6) .
C19 C24 1.515(6) .
C20 C21 1.385(6) .
C21 C22 1.387(6) .
C21 C25 1.510(6) .
C22 C23 1.403(6) .
C23 C26 1.515(6) .
C27 C32 1.407(6) .
C27 C28 1.414(6) .
C28 C29 1.398(6) .
C28 C33 1.501(6) .
C29 C30 1.390(6) .
C30 C31 1.381(6) .
C31 C32 1.401(6) .
C32 C42 1.493(6) .
C33 C34 1.401(6) .
C33 C38 1.405(6) .
C34 C35 1.400(7) .
C34 C39 1.510(7) .
C35 C36 1.400(7) .
C36 C37 1.380(7) .
C36 C40 1.519(7) .
C37 C38 1.388(6) .
C38 C41 1.511(7) .
C42 C47 1.401(6) .
C42 C43 1.409(6) .
C43 C44 1.406(6) .
C43 C48 1.504(6) .
C44 C45 1.370(7) .
C45 C46 1.401(6) .
C45 C49 1.517(6) .
C46 C47 1.380(6) .
C47 C50 1.527(6) .
C51 C52 1.402(6) .
C51 C56 1.403(6) .
C52 C53 1.379(6) .
C53 C54 1.394(6) .
C53 C57 1.493(6) .
C54 C55 1.389(6) .
C55 C56 1.377(6) .
C55 C58 1.510(7) .
C57 F1 1.341(5) .
C57 F3 1.342(5) .
C57 F2 1.342(5) .
C58 F6B 1.173(14) .
C58 F5 1.264(9) .
C58 F4 1.282(10) .
C58 F4B 1.29(2) .
C58 F6 1.384(11) .
C58 F5B 1.440(15) .
C59 C64 1.400(6) .
C59 C60 1.402(6) .
C60 C61 1.395(6) .
C61 C62 1.383(6) .
C61 C65 1.491(6) .
C62 C63 1.388(7) .
C63 C64 1.405(7) .
C63 C66B 1.539(5) .
C63 C66 1.541(5) .
C65 F8 1.334(5) .
C65 F7 1.336(5) .
C65 F9 1.352(5) .
C66 F11 1.27(3) .
C66 F12 1.30(2) .
C66 F10 1.43(3) .
C66B F11B 1.15(4) .
C66B F10B 1.16(4) .
C66B F12B 1.45(4) .
C1S C2S 1.381(11) .
C2S C3S 1.498(12) .
C3S C4S 1.375(11) .
C4S C5S 1.488(12) .
